data_4064537
loop_
_publ_author_name
'Tauchert, Michael E.'
'Warth, Daniel C. M.'
'Braun, Sebastian M.'
'Gruber, Irene'
'Ziesak, Alexandra'
'Rominger, Frank'
'Hofmann, Peter'

_publ_section_title
;
 Highly Efficient Nickel-Catalyzed 2-Methyl-3-butenenitrile Isomerization:
 Applications and Mechanistic Studies Employing the TTP Ligand Family
;
_journal_issue 10
_journal_name_full Organometallics
_journal_page_first 2790
_journal_paper_doi 10.1021/om200164f
_journal_volume 30
_journal_year 2011
_chemical_formula_sum 'C44 H32 P2'
_chemical_formula_weight 622.64
_chemical_name_common 'Triptyphos, 1 in manuscript'
_chemical_name_systematic
;
 ?
;
_space_group_IT_number 62
_symmetry_cell_setting orthorhombic
_symmetry_space_group_name_Hall '-P 2ac 2n'
_symmetry_space_group_name_H-M 'P n m a'
_atom_sites_solution_hydrogens geom
_atom_sites_solution_primary direct
_atom_sites_solution_secondary difmap
_audit_creation_method SHELXL-97
_cell_angle_alpha 90.00
_cell_angle_beta 90.00
_cell_angle_gamma 90.00
_cell_formula_units_Z 4
_cell_length_a 14.3118(5)
_cell_length_b 19.9092(7)
_cell_length_c 11.4573(4)
_cell_measurement_temperature 200(2)
_cell_volume 3264.6(2)
_computing_cell_refinement 'Bruker SMART'
_computing_data_collection 'Bruker SMART'
_computing_data_reduction 'Bruker SHELXTL'
_computing_molecular_graphics 'Bruker SHELXTL'
_computing_publication_material 'Bruker SHELXTL'
_computing_structure_refinement 'SHELXL-97 (Sheldrick, 1997)'
_computing_structure_solution 'SHELXS-97 (Sheldrick, 1990)'
_diffrn_ambient_temperature 200(2)
_diffrn_measured_fraction_theta_full 0.954
_diffrn_measured_fraction_theta_max 0.954
_diffrn_measurement_device_type 'CCD area detector'
_diffrn_measurement_method 'omega scans'
_diffrn_radiation_monochromator graphite
_diffrn_radiation_source 'fine-focus sealed tube'
_diffrn_radiation_type MoK\a
_diffrn_radiation_wavelength 0.71073
_diffrn_reflns_av_R_equivalents 0.0719
_diffrn_reflns_av_sigmaI/netI 0.0604
_diffrn_reflns_limit_h_max 17
_diffrn_reflns_limit_h_min -16
_diffrn_reflns_limit_k_max 24
_diffrn_reflns_limit_k_min -24
_diffrn_reflns_limit_l_max 13
_diffrn_reflns_limit_l_min -12
_diffrn_reflns_number 23367
_diffrn_reflns_theta_full 25.69
_diffrn_reflns_theta_max 25.69
_diffrn_reflns_theta_min 2.05
_exptl_absorpt_coefficient_mu 0.165
_exptl_absorpt_correction_T_max 0.97
_exptl_absorpt_correction_T_min 0.81
_exptl_absorpt_correction_type multi-scan
_exptl_absorpt_process_details
;
Sheldrick, G. M. (2008). <i>SADABS</i>. University of G\"ottingen, Germany.
;
_exptl_crystal_colour colorless
_exptl_crystal_density_diffrn 1.267
_exptl_crystal_density_method 'not measured'
_exptl_crystal_description polyhedron
_exptl_crystal_F_000 1304
_exptl_crystal_size_max .27
_exptl_crystal_size_mid .21
_exptl_crystal_size_min .10
_refine_diff_density_max 0.339
_refine_diff_density_min -0.320
_refine_diff_density_rms 0.046
_refine_ls_extinction_method none
_refine_ls_goodness_of_fit_ref 1.013
_refine_ls_hydrogen_treatment mixed
_refine_ls_matrix_type full
_refine_ls_number_parameters 226
_refine_ls_number_reflns 3044
_refine_ls_number_restraints 0
_refine_ls_restrained_S_all 1.013
_refine_ls_R_factor_all 0.0990
_refine_ls_R_factor_gt 0.0448
_refine_ls_shift/su_max 0.006
_refine_ls_shift/su_mean 0.001
_refine_ls_structure_factor_coef Fsqd
_refine_ls_weighting_details 'calc w=1/[\s^2^(Fo^2^)+(0.0545P)^2^+0.5992P] where P=(Fo^2^+2Fc^2^)/3'
_refine_ls_weighting_scheme calc
_refine_ls_wR_factor_gt 0.0984
_refine_ls_wR_factor_ref 0.1170
_reflns_number_gt 1817
_reflns_number_total 3044
_reflns_threshold_expression >2sigma(I)
_cod_data_source_file om200164f_si_002.cif
_cod_data_source_block dw6
_cod_depositor_comments
;
The following automatic conversions were performed:

'_symmetry_cell_setting' value 'Orthorhombic' changed to
'orthorhombic' according to
/home/saulius/struct/CIF-dictionaries/cif_core.dic dictionary named
'cif_core.dic' version 2.4.1 from 2010-06-29.

Automatic conversion script
Id: cif_fix_values 1715 2011-07-08 13:25:40Z adriana 
;
_cod_original_sg_symbol_H-M Pnma
_cod_database_code 4064537

loop_
_symmetry_equiv_pos_as_xyz
'x, y, z'
'-x+1/2, -y, z+1/2'
'-x, y+1/2, -z'
'x+1/2, -y+1/2, -z+1/2'
'-x, -y, -z'
'x-1/2, y, -z-1/2'
'x, -y-1/2, z'
'-x-1/2, y-1/2, z-1/2'

loop_
_atom_site_label
_atom_site_type_symbol
_atom_site_fract_x
_atom_site_fract_y
_atom_site_fract_z
_atom_site_U_iso_or_equiv
_atom_site_adp_type
_atom_site_occupancy
_atom_site_symmetry_multiplicity
_atom_site_calc_flag
_atom_site_refinement_flags
P1 P 0.87513(4) 0.64103(3) 0.01537(6) 0.0376(2) Uani 1 1 d .
C1 C 0.94654(15) 0.63484(12) -0.1182(2) 0.0331(6) Uani 1 1 d .
C2 C 0.93795(17) 0.58133(13) -0.1976(2) 0.0396(7) Uani 1 1 d .
H2 H 0.8998 0.5440 -0.1780 0.059 Uiso 1 1 calc R
C3 C 0.98418(17) 0.58211(14) -0.3041(2) 0.0431(7) Uani 1 1 d .
H3 H 0.9772 0.5454 -0.3562 0.065 Uiso 1 1 calc R
C4 C 1.04024(16) 0.63568(13) -0.3351(2) 0.0408(7) Uani 1 1 d .
H4 H 1.0711 0.6363 -0.4085 0.061 Uiso 1 1 calc R
C5 C 1.05075(16) 0.68857(13) -0.2576(2) 0.0368(6) Uani 1 1 d .
C6 C 1.00448(15) 0.68823(12) -0.14998(19) 0.0325(6) Uani 1 1 d .
C7 C 1.0281(2) 0.7500 -0.0760(3) 0.0342(8) Uani 1 2 d S
H7 H 0.9963(18) 0.7500 0.002(2) 0.020(7) Uiso 1 2 d S
C8 C 1.1353(2) 0.7500 -0.0657(3) 0.0380(9) Uani 1 2 d S
C9 C 1.1868(3) 0.7500 0.0362(3) 0.0429(9) Uani 1 2 d S
H9 H 1.1565 0.7500 0.1100 0.064 Uiso 1 2 calc SR
C10 C 1.2847(3) 0.7500 0.0287(4) 0.0476(10) Uani 1 2 d S
H10 H 1.3211 0.7500 0.0981 0.071 Uiso 1 2 calc SR
C11 C 1.3284(3) 0.7500 -0.0784(4) 0.0516(11) Uani 1 2 d S
H11 H 1.3947 0.7500 -0.0818 0.077 Uiso 1 2 calc SR
C12 C 1.2777(3) 0.7500 -0.1806(4) 0.0476(10) Uani 1 2 d S
H12 H 1.3083 0.7500 -0.2542 0.071 Uiso 1 2 calc SR
C13 C 1.1811(2) 0.7500 -0.1733(3) 0.0407(9) Uani 1 2 d S
C14 C 1.1123(2) 0.7500 -0.2754(3) 0.0413(10) Uani 1 2 d S
H14 H 1.142(2) 0.7500 -0.348(3) 0.038(9) Uiso 1 2 d S
C15 C 0.96146(16) 0.63423(12) 0.1326(2) 0.0372(6) Uani 1 1 d .
C16 C 0.9339(2) 0.65451(18) 0.2420(3) 0.0765(11) Uani 1 1 d .
H16 H 0.8729 0.6721 0.2529 0.115 Uiso 1 1 calc R
C17 C 0.9936(2) 0.6497(2) 0.3364(3) 0.1029(14) Uani 1 1 d .
H17 H 0.9723 0.6622 0.4118 0.154 Uiso 1 1 calc R
C18 C 1.0837(2) 0.62686(18) 0.3219(3) 0.0715(10) Uani 1 1 d .
H18 H 1.1256 0.6259 0.3861 0.107 Uiso 1 1 calc R
C19 C 1.11198(19) 0.60571(14) 0.2144(2) 0.0509(7) Uani 1 1 d .
H19 H 1.1735 0.5888 0.2038 0.076 Uiso 1 1 calc R
C20 C 1.05119(18) 0.60887(13) 0.1205(2) 0.0458(7) Uani 1 1 d .
H20 H 1.0714 0.5934 0.0463 0.069 Uiso 1 1 calc R
C21 C 0.81748(16) 0.55872(12) 0.0222(2) 0.0367(6) Uani 1 1 d .
C22 C 0.74294(17) 0.54737(14) -0.0531(2) 0.0475(7) Uani 1 1 d .
H22 H 0.7254 0.5814 -0.1070 0.071 Uiso 1 1 calc R
C23 C 0.69399(19) 0.48779(15) -0.0511(3) 0.0545(8) Uani 1 1 d .
H23 H 0.6444 0.4806 -0.1047 0.082 Uiso 1 1 calc R
C24 C 0.7168(2) 0.43846(15) 0.0287(3) 0.0571(8) Uani 1 1 d .
H24 H 0.6826 0.3976 0.0307 0.086 Uiso 1 1 calc R
C25 C 0.7899(2) 0.44917(14) 0.1057(2) 0.0525(8) Uani 1 1 d .
H25 H 0.8057 0.4155 0.1610 0.079 Uiso 1 1 calc R
C26 C 0.83994(18) 0.50861(13) 0.1024(2) 0.0446(7) Uani 1 1 d .
H26 H 0.8902 0.5153 0.1553 0.067 Uiso 1 1 calc R

loop_
_atom_site_aniso_label
_atom_site_aniso_U_11
_atom_site_aniso_U_22
_atom_site_aniso_U_33
_atom_site_aniso_U_23
_atom_site_aniso_U_13
_atom_site_aniso_U_12
P1 0.0358(4) 0.0443(4) 0.0328(4) 0.0011(3) 0.0033(3) 0.0059(3)
C1 0.0284(13) 0.0436(15) 0.0272(14) 0.0005(12) -0.0034(11) 0.0083(12)
C2 0.0340(14) 0.0489(17) 0.0358(16) -0.0036(13) -0.0045(12) 0.0035(12)
C3 0.0383(15) 0.0560(18) 0.0350(16) -0.0099(13) -0.0060(13) 0.0093(14)
C4 0.0341(14) 0.0608(18) 0.0275(15) -0.0049(14) -0.0024(12) 0.0097(14)
C5 0.0289(13) 0.0536(17) 0.0279(15) 0.0011(12) -0.0037(11) 0.0050(12)
C6 0.0284(13) 0.0463(15) 0.0227(14) 0.0001(11) -0.0021(11) 0.0062(12)
C7 0.034(2) 0.049(2) 0.020(2) 0.000 0.0013(17) 0.000
C8 0.034(2) 0.048(2) 0.033(2) 0.000 -0.0075(18) 0.000
C9 0.046(2) 0.044(2) 0.038(2) 0.000 -0.0085(19) 0.000
C10 0.043(2) 0.043(2) 0.057(3) 0.000 -0.022(2) 0.000
C11 0.038(2) 0.053(3) 0.064(3) 0.000 -0.005(2) 0.000
C12 0.037(2) 0.053(2) 0.053(3) 0.000 0.003(2) 0.000
C13 0.037(2) 0.053(2) 0.032(2) 0.000 -0.0036(18) 0.000
C14 0.038(2) 0.063(3) 0.024(2) 0.000 0.0075(18) 0.000
C15 0.0390(15) 0.0434(15) 0.0293(15) -0.0018(12) 0.0055(12) 0.0049(12)
C16 0.058(2) 0.133(3) 0.038(2) -0.0238(19) -0.0046(16) 0.037(2)
C17 0.080(3) 0.191(4) 0.037(2) -0.031(2) -0.0093(19) 0.055(3)
C18 0.067(2) 0.111(3) 0.0369(19) -0.0101(18) -0.0124(16) 0.027(2)
C19 0.0457(17) 0.0675(19) 0.0394(18) 0.0020(14) -0.0028(14) 0.0116(15)
C20 0.0455(16) 0.0612(18) 0.0308(16) -0.0052(13) 0.0037(13) 0.0111(14)
C21 0.0290(14) 0.0486(16) 0.0326(15) 0.0014(12) 0.0058(12) 0.0069(12)
C22 0.0388(16) 0.0539(19) 0.0497(18) 0.0047(14) 0.0014(14) 0.0075(14)
C23 0.0408(16) 0.062(2) 0.060(2) -0.0081(16) 0.0043(15) -0.0008(15)
C24 0.0486(18) 0.0546(19) 0.068(2) -0.0102(17) 0.0212(17) -0.0061(15)
C25 0.0589(19) 0.0490(18) 0.0496(19) 0.0051(14) 0.0175(16) 0.0019(16)
C26 0.0423(16) 0.0532(18) 0.0384(16) 0.0036(13) 0.0066(13) 0.0072(14)

loop_
_atom_type_symbol
_atom_type_description
_atom_type_scat_dispersion_real
_atom_type_scat_dispersion_imag
_atom_type_scat_source
C C 0.0033 0.0016 'International Tables Vol C Tables 4.2.6.8 and 6.1.1.4'
H H 0.0000 0.0000 'International Tables Vol C Tables 4.2.6.8 and 6.1.1.4'
P P 0.1023 0.0942 'International Tables Vol C Tables 4.2.6.8 and 6.1.1.4'

loop_
_geom_angle_atom_site_label_1
_geom_angle_atom_site_label_2
_geom_angle_atom_site_label_3
_geom_angle
_geom_angle_site_symmetry_1
_geom_angle_site_symmetry_3
C15 P1 C21 101.88(11) . .
C15 P1 C1 103.31(11) . .
C21 P1 C1 102.99(11) . .
C6 C1 C2 117.4(2) . .
C6 C1 P1 119.63(18) . .
C2 C1 P1 122.61(19) . .
C3 C2 C1 121.2(2) . .
C4 C3 C2 120.8(2) . .
C3 C4 C5 119.0(2) . .
C4 C5 C6 120.6(2) . .
C4 C5 C14 126.0(2) . .
C6 C5 C14 113.3(2) . .
C1 C6 C5 120.9(2) . .
C1 C6 C7 126.8(2) . .
C5 C6 C7 112.3(2) . .
C6 C7 C6 106.8(3) . 7_575
C6 C7 C8 105.25(19) . .
C6 C7 C8 105.24(19) 7_575 .
C9 C8 C13 119.8(3) . .
C9 C8 C7 126.6(3) . .
C13 C8 C7 113.6(3) . .
C8 C9 C10 118.7(4) . .
C11 C10 C9 120.5(4) . .
C10 C11 C12 121.2(3) . .
C11 C12 C13 118.3(4) . .
C12 C13 C8 121.4(3) . .
C12 C13 C14 126.7(3) . .
C8 C13 C14 111.9(3) . .
C5 C14 C5 107.1(3) 7_575 .
C5 C14 C13 105.7(2) 7_575 .
C5 C14 C13 105.7(2) . .
C16 C15 C20 117.6(2) . .
C16 C15 P1 117.0(2) . .
C20 C15 P1 125.34(19) . .
C15 C16 C17 121.1(3) . .
C18 C17 C16 120.5(3) . .
C19 C18 C17 119.3(3) . .
C18 C19 C20 120.1(3) . .
C19 C20 C15 121.4(2) . .
C22 C21 C26 118.0(2) . .
C22 C21 P1 117.58(19) . .
C26 C21 P1 124.29(19) . .
C23 C22 C21 121.3(3) . .
C22 C23 C24 120.2(3) . .
C23 C24 C25 119.4(3) . .
C26 C25 C24 120.4(3) . .
C25 C26 C21 120.7(3) . .

loop_
_geom_bond_atom_site_label_1
_geom_bond_atom_site_label_2
_geom_bond_distance
_geom_bond_site_symmetry_2
P1 C15 1.830(2) .
P1 C21 1.836(3) .
P1 C1 1.845(2) .
C1 C6 1.396(3) .
C1 C2 1.406(3) .
C2 C3 1.388(3) .
C3 C4 1.381(3) .
C4 C5 1.386(3) .
C5 C6 1.399(3) .
C5 C14 1.521(3) .
C6 C7 1.531(3) .
C7 C6 1.531(3) 7_575
C7 C8 1.538(4) .
C8 C9 1.380(5) .
C8 C13 1.396(5) .
C9 C10 1.404(5) .
C10 C11 1.377(5) .
C11 C12 1.377(5) .
C12 C13 1.385(5) .
C13 C14 1.529(5) .
C14 C5 1.521(3) 7_575
C15 C16 1.374(3) .
C15 C20 1.387(3) .
C16 C17 1.381(4) .
C17 C18 1.377(4) .
C18 C19 1.363(4) .
C19 C20 1.385(3) .
C21 C22 1.391(3) .
C21 C26 1.393(3) .
C22 C23 1.378(4) .
C23 C24 1.381(4) .
C24 C25 1.385(4) .
C25 C26 1.384(3) .
